data_9002715
loop_
_publ_author_name
'Tribaudino, M.'
'Nestola, F.'
'Camara, F.'
'Domeneghetti, M. C.'

_publ_section_title
;
 The high-temperature P2_1/c - C2/c phase transition in Fe-free pyroxene
 (Ca.15Mg1.85Si2O6): Structural and thermodynamic behavior
 Sample: dien2, T = 800 deg C
;
_journal_name_full 'American Mineralogist'
_journal_page_first 648
_journal_page_last 657
_journal_volume 87
_journal_year 2002
_chemical_compound_source Synthetic
_chemical_formula_sum 'Ca0.15 Mg1.85 O6 Si2'
_chemical_name_mineral Clinoenstatite
_space_group_IT_number 14
_symmetry_space_group_name_Hall '-P 2ybc'
_symmetry_space_group_name_H-M 'P 1 21/c 1'
_cell_angle_alpha 90
_cell_angle_beta 108.80
_cell_angle_gamma 90
_cell_length_a 9.739
_cell_length_b 8.936
_cell_length_c 5.249
_cell_formula_units_Z 4
_cell_volume 432.437
_database_code_amcsd 0002804
_diffrn_ambient_temperature 1073.15
_exptl_crystal_density_diffrn 3.120
_cod_original_formula_sum 'O6 Si2 Mg1.85 Ca.15'
_cod_database_code 9002715

loop_
_space_group_symop_operation_xyz
x,y,z
x,1/2-y,1/2+z
-x,1/2+y,1/2-z
-x,-y,-z

loop_
_atom_site_aniso_label
_atom_site_aniso_U_11
_atom_site_aniso_U_22
_atom_site_aniso_U_33
_atom_site_aniso_U_12
_atom_site_aniso_U_13
_atom_site_aniso_U_23
O1A 0.01595 0.02406 0.01797 0.00094 0.00505 0.00149
O1B 0.01476 0.02284 0.01853 0.00146 0.00368 -0.00057
O2A 0.02631 0.01887 0.02612 -0.00863 0.00961 -0.00341
O2B 0.03137 0.02224 0.02992 -0.00943 0.01431 -0.00841
O3A 0.02048 0.03486 0.02415 -0.00056 0.00716 0.01199
O3B 0.02226 0.03067 0.02337 0.00350 0.00998 0.01248
SiA 0.01284 0.01520 0.01384 -0.00107 0.00518 -0.00056
SiB 0.01469 0.01415 0.01394 -0.00138 0.00632 -0.00078
Mg1 0.02213 0.02058 0.01778 0.00014 0.00625 0.00025
Mg2 0.03421 0.03803 0.02157 0.00622 0.00470 0.00261
Ca2 0.03421 0.03803 0.02157 0.00622 0.00470 0.00261

loop_
_atom_site_label
_atom_site_fract_x
_atom_site_fract_y
_atom_site_fract_z
_atom_site_occupancy
_atom_site_U_iso_or_equiv
O1A 0.86828 0.33961 0.17249 1.00000 0.01942
O1B 0.37346 0.84123 0.13248 1.00000 0.01912
O2A 0.12164 0.49858 0.32875 1.00000 0.02349
O2B 0.62975 0.98637 0.37552 1.00000 0.02678
O3A 0.10313 0.26764 0.58800 1.00000 0.02651
O3B 0.60222 0.70925 0.47905 1.00000 0.02480
SiA 0.04294 0.34079 0.28246 1.00000 0.01375
SiB 0.54865 0.83882 0.23917 1.00000 0.01385
Mg1 0.25051 0.65217 0.22924 1.00000 0.02020
Mg2 0.25431 0.01745 0.22774 0.85000 0.03230
Ca2 0.25431 0.01745 0.22774 0.15000 0.03230

loop_
_cod_related_entry_id
_cod_related_entry_database
_cod_related_entry_code
1 AMCSD 0002804
